data_4102509
loop_
_publ_author_name
'Debabrata Mukherjee'
'Arkady Ellern'
'Aaron D. Sadow'

_publ_contact_author_address
;Department of Chemistry
1605 Gilman Hall
Iowa State University
Ames, IA 50011
;
_publ_contact_author_email sadow@iastate.edu
_publ_contact_author_fax 515-294-0105
_publ_contact_author_name 'Aaron D. Sadow'
_publ_contact_author_phone 515-294-8069
_publ_section_title
;
 Conversion of a Zinc Disilazide to a Zinc Hydride Mediated by LiCl
;
_journal_name_full 'Journal of the American Chemical Society'
_journal_page_first 7582
_journal_page_last 7583
_journal_paper_doi 10.1021/ja102323g
_journal_volume 132
_journal_year 2010
_chemical_formula_sum 'C25 H38 B N3 O4 Zn'
_chemical_formula_weight 520.76
_chemical_name_common ToMZnOtBu
_chemical_name_systematic 'tris(4,4-dimethyl-2-oxazolinyl)phenylborato t-butoxido zinc'
_space_group_IT_number 2
_symmetry_cell_setting triclinic
_symmetry_space_group_name_Hall '-P 1'
_symmetry_space_group_name_H-M 'P -1'
_atom_sites_solution_hydrogens geom
_atom_sites_solution_primary direct
_atom_sites_solution_secondary difmap
_audit_creation_method 'APEX2 v2009.7-0'
_cell_angle_alpha 96.0950(10)
_cell_angle_beta 108.5240(10)
_cell_angle_gamma 91.2330(10)
_cell_formula_units_Z 2
_cell_length_a 8.9377(5)
_cell_length_b 11.6073(7)
_cell_length_c 13.8143(9)
_cell_measurement_reflns_used 5441
_cell_measurement_temperature 153.(2)
_cell_measurement_theta_max 30.5982
_cell_measurement_theta_min 2.4127
_cell_volume 1348.88(14)
_computing_cell_refinement 'SAINT V7.66A (Bruker AXS, 2009)'
_computing_data_collection 'APEX2 Suite (Bruker AXS, 2009)'
_computing_data_reduction 'SAINT V7.66A (Bruker AXS, 2009)'
_computing_molecular_graphics 'XSHELL (Bruker AXS, 2007)'
_computing_publication_material 'APEX2 Suite (Bruker AXS, 2009)'
_computing_structure_refinement 'SHELXL-97 (Sheldrick, 2008)'
_computing_structure_solution 'SHELXS-97 (Sheldrick, 2008)'
_diffrn_ambient_temperature 153.(2)
_diffrn_detector_area_resol_mean 8.3333
_diffrn_measured_fraction_theta_full 0.980
_diffrn_measured_fraction_theta_max 0.980
_diffrn_measurement_device_type 'BRUKER APEX2 CCD Diffractometer'
_diffrn_measurement_method '\w scan'
_diffrn_radiation_monochromator graphite
_diffrn_radiation_type MoK\a
_diffrn_radiation_wavelength 0.71073
_diffrn_reflns_av_R_equivalents 0.0239
_diffrn_reflns_av_sigmaI/netI 0.0393
_diffrn_reflns_limit_h_max 12
_diffrn_reflns_limit_h_min -12
_diffrn_reflns_limit_k_max 16
_diffrn_reflns_limit_k_min -16
_diffrn_reflns_limit_l_max 19
_diffrn_reflns_limit_l_min -19
_diffrn_reflns_number 16348
_diffrn_reflns_theta_full 30.65
_diffrn_reflns_theta_max 30.65
_diffrn_reflns_theta_min 1.57
_exptl_absorpt_coefficient_mu 0.944
_exptl_absorpt_correction_T_max 0.93
_exptl_absorpt_correction_T_min 0.82
_exptl_absorpt_correction_type multi-scan
_exptl_absorpt_process_details 'Sadabs Version 2008/1'
_exptl_crystal_colour colourless
_exptl_crystal_density_diffrn 1.282
_exptl_crystal_density_method 'not measured'
_exptl_crystal_description PLATE
_exptl_crystal_F_000 552
_exptl_crystal_size_max 2.10
_exptl_crystal_size_mid 1.80
_exptl_crystal_size_min 0.08
_refine_diff_density_max 0.437
_refine_diff_density_min -0.539
_refine_ls_extinction_method none
_refine_ls_goodness_of_fit_ref 1.024
_refine_ls_hydrogen_treatment constr
_refine_ls_matrix_type full
_refine_ls_number_parameters 316
_refine_ls_number_reflns 8173
_refine_ls_number_restraints 0
_refine_ls_restrained_S_all 1.024
_refine_ls_R_factor_all 0.0452
_refine_ls_R_factor_gt 0.0341
_refine_ls_shift/su_max 0.001
_refine_ls_shift/su_mean 0.000
_refine_ls_structure_factor_coef Fsqd
_refine_ls_weighting_details 'calc w=1/[\s^2^(Fo^2^)+(0.0358P)^2^+0.4435P] where P=(Fo^2^+2Fc^2^)/3'
_refine_ls_weighting_scheme calc
_refine_ls_wR_factor_gt 0.0785
_refine_ls_wR_factor_ref 0.0833
_reflns_number_gt 6809
_reflns_number_total 8173
_reflns_threshold_expression >2sigma(I)
_cod_data_source_file ja102323g_si_005.cif
_cod_data_source_block I
_cod_original_cell_volume 1348.88(15)
_cod_database_code 4102509

loop_
_symmetry_equiv_pos_as_xyz
'x, y, z'
'-x, -y, -z'

loop_
_atom_site_type_symbol
_atom_site_label
_atom_site_fract_x
_atom_site_fract_y
_atom_site_fract_z
_atom_site_U_iso_or_equiv
_atom_site_adp_type
_atom_site_calc_flag
_atom_site_refinement_flags
_atom_site_occupancy
Zn Zn1 1.04750(2) 0.25958(14) 0.262483(13) 0.01752(5) Uani d . 1
B B1 0.88060(18) 0.01737(12) 0.24517(12) 0.0159(2) Uani d . 1
C C1 0.79877(16) 0.09480(12) 0.15215(11) 0.0165(2) Uani d . 1
C C2 0.8232(2) 0.2519(2) -0.02676(14) 0.0480(5) Uani d . 1
H H1A 0.9157 0.3067 0.0011 0.072 Uiso calc R 1
H H1B 0.749 0.2794 -0.0877 0.072 Uiso calc R 1
H H1C 0.8568 0.1754 -0.0459 0.072 Uiso calc R 1
C C3 0.88704(16) 0.10305(12) 0.34959(11) 0.0167(2) Uani d . 1
C C4 0.8770(2) 0.16560(13) 0.50755(12) 0.0258(2) Uani d . 1
H H4A 0.9669 0.1436 0.5645 0.031 Uiso calc R 1
H H4B 0.7888 0.1852 0.534 0.031 Uiso calc R 1
C C5 0.9263(2) 0.26803(12) 0.46063(11) 0.0216(2) Uani d . 1
C C6 1.0777(2) 0.33381(17) 0.52851(13) 0.0373(4) Uani d . 1
H H6A 1.1614 0.2795 0.5484 0.056 Uiso calc R 1
H H6B 1.0607 0.3729 0.5903 0.056 Uiso calc R 1
H H6C 1.109 0.3917 0.4908 0.056 Uiso calc R 1
C C7 0.7928(2) 0.34902(16) 0.42393(14) 0.0370(4) Uani d . 1
H H7A 0.8215 0.4027 0.3817 0.056 Uiso calc R 1
H H7B 0.7755 0.3932 0.4836 0.056 Uiso calc R 1
H H7C 0.6957 0.3031 0.383 0.056 Uiso calc R 1
C C8 1.06877(17) 0.01615(12) 0.25666(11) 0.0175(2) Uani d . 1
C C9 1.32651(17) 0.07465(12) 0.29309(12) 0.0217(2) Uani d . 1
C C10 1.4050(2) 0.12674(17) 0.40448(13) 0.0346(4) Uani d . 1
H H10A 1.4033 0.2115 0.4092 0.052 Uiso calc R 1
H H10B 1.5148 0.1045 0.4283 0.052 Uiso calc R 1
H H10C 1.3476 0.0977 0.4475 0.052 Uiso calc R 1
C C11 1.30789(18) -0.05818(13) 0.28419(12) 0.0250(2) Uani d . 1
H H11A 1.3328 -0.0942 0.2233 0.03 Uiso calc R 1
H H11B 1.3787 -0.0874 0.3464 0.03 Uiso calc R 1
C C12 1.4111(2) 0.11601(16) 0.22247(16) 0.0338(4) Uani d . 1
H H12A 1.3536 0.0845 0.1512 0.051 Uiso calc R 1
H H12B 1.5188 0.0892 0.2421 0.051 Uiso calc R 1
H H12C 1.4157 0.201 0.2285 0.051 Uiso calc R 1
C C13 0.79339(16) -0.11004(12) 0.22477(11) 0.0179(2) Uani d . 1
C C14 0.68798(18) -0.14425(12) 0.27354(12) 0.0225(2) Uani d . 1
H H14 0.668 -0.0909 0.3245 0.027 Uiso calc R 1
C C15 0.6110(2) -0.25415(13) 0.24987(13) 0.0283(2) Uani d . 1
H H15 0.5399 -0.2746 0.2846 0.034 Uiso calc R 1
C C16 0.6374(2) -0.33357(13) 0.17624(13) 0.0296(4) Uani d . 1
H H16 0.586 -0.4089 0.1608 0.036 Uiso calc R 1
C C17 0.7398(2) -0.30215(13) 0.12507(13) 0.0302(4) Uani d . 1
H H17 0.7581 -0.3557 0.0736 0.036 Uiso calc R 1
C C18 0.8157(2) -0.19220(13) 0.14933(12) 0.0252(2) Uani d . 1
H H18 0.8853 -0.1719 0.1135 0.03 Uiso calc R 1
C C19 0.6053(2) 0.14966(13) 0.01763(12) 0.0255(2) Uani d . 1
H H19A 0.5087 0.1809 0.0281 0.031 Uiso calc R 1
H H19B 0.5822 0.1217 -0.0562 0.031 Uiso calc R 1
C C20 0.74267(18) 0.24292(12) 0.05399(12) 0.0216(2) Uani d . 1
C C21 0.6944(2) 0.35990(17) 0.08945(18) 0.0500(5) Uani d . 1
H H21A 0.6427 0.351 0.1413 0.075 Uiso calc R 1
H H21B 0.6208 0.3914 0.0306 0.075 Uiso calc R 1
H H21C 0.7884 0.4131 0.1194 0.075 Uiso calc R 1
C C22 1.22217(18) 0.47870(12) 0.26080(12) 0.0222(2) Uani d . 1
C C23 1.2167(2) 0.43883(17) 0.15066(14) 0.0399(5) Uani d . 1
H H23A 1.2349 0.3558 0.1438 0.06 Uiso calc R 1
H H23B 1.2989 0.4827 0.1345 0.06 Uiso calc R 1
H H23C 1.1128 0.4524 0.103 0.06 Uiso calc R 1
C C24 1.1809(2) 0.60536(13) 0.26908(14) 0.0314(4) Uani d . 1
H H24A 1.0746 0.6131 0.2217 0.047 Uiso calc R 1
H H24B 1.2576 0.6533 0.2513 0.047 Uiso calc R 1
H H24C 1.184 0.631 0.3396 0.047 Uiso calc R 1
C C25 1.3876(2) 0.46696(18) 0.33433(17) 0.0427(5) Uani d . 1
H H25A 1.3901 0.4906 0.4051 0.064 Uiso calc R 1
H H25B 1.4636 0.5167 0.3175 0.064 Uiso calc R 1
H H25C 1.4156 0.386 0.3277 0.064 Uiso calc R 1
N N1 0.94990(14) 0.20664(11) 0.36743(9) 0.0190(2) Uani d . 1
N N2 1.15875(13) 0.10587(11) 0.26040(10) 0.0197(2) Uani d . 1
N N3 0.85275(14) 0.19507(11) 0.14321(10) 0.0197(2) Uani d . 1
O O1 0.82734(12) 0.07161(9) 0.42261(8) 0.0220(2) Uani d . 1
O O2 1.14328(12) -0.08361(9) 0.27374(9) 0.0215(2) Uani d . 1
O O3 0.65961(12) 0.05606(9) 0.08079(8) 0.0211(2) Uani d . 1
O O4 1.11163(14) 0.41420(10) 0.28856(10) 0.0331(2) Uani d . 1

loop_
_atom_site_aniso_label
_atom_site_aniso_U_11
_atom_site_aniso_U_22
_atom_site_aniso_U_33
_atom_site_aniso_U_12
_atom_site_aniso_U_13
_atom_site_aniso_U_23
Zn1 0.01596(8) 0.01602(8) 0.02064(9) -0.00242(6) 0.00564(6) 0.00390(6)
B1 0.0132(7) 0.0153(7) 0.0197(7) 0.0001(5) 0.0057(5) 0.0029(5)
C1 0.0151(5) 0.0176(5) 0.0167(5) 0.0009(5) 0.0054(5) 0.0012(5)
C2 0.0425(11) 0.0732(15) 0.0251(9) -0.0248(11) 0.0060(8) 0.0134(9)
C3 0.0143(5) 0.0179(5) 0.0183(5) 0.0011(5) 0.0051(5) 0.0045(5)
C4 0.0322(9) 0.0265(8) 0.0191(7) -0.0067(5) 0.0104(5) -0.0001(5)
C5 0.0260(8) 0.0208(7) 0.0186(7) -0.0026(5) 0.0092(5) -0.0003(5)
C6 0.0397(10) 0.0403(10) 0.0262(8) -0.0184(8) 0.0068(8) -0.0042(7)
C7 0.0450(11) 0.0292(9) 0.0407(10) 0.0117(8) 0.0188(9) 0.0032(8)
C8 0.0174(5) 0.0174(5) 0.0177(5) 0.0012(5) 0.0059(5) 0.0024(5)
C9 0.0145(7) 0.0230(7) 0.0295(8) 0.0024(5) 0.0091(5) 0.0052(5)
C10 0.0255(9) 0.0374(10) 0.0339(9) -0.0025(7) 0.0011(7) 0.0012(8)
C11 0.0163(7) 0.0256(8) 0.0345(9) 0.0038(5) 0.0098(5) 0.0046(5)
C12 0.0269(9) 0.0352(9) 0.0491(11) 0.0052(7) 0.0236(8) 0.0118(8)
C13 0.0141(5) 0.0154(5) 0.0229(7) 0.0011(5) 0.0033(5) 0.0044(5)
C14 0.0187(7) 0.0190(7) 0.0305(8) -0.0012(5) 0.0085(5) 0.0044(5)
C15 0.0218(8) 0.0224(8) 0.0409(10) -0.0043(5) 0.0091(7) 0.0091(7)
C16 0.0233(8) 0.0164(7) 0.0429(10) -0.0022(5) 0.0021(7) 0.0038(7)
C17 0.0277(8) 0.0189(7) 0.0393(10) -0.0005(5) 0.0067(7) -0.0045(7)
C18 0.0230(8) 0.0217(7) 0.0311(8) -0.0023(5) 0.0101(5) 0.0001(5)
C19 0.0217(7) 0.0245(8) 0.0260(8) -0.0021(5) -0.0002(5) 0.0100(5)
C20 0.0229(7) 0.0184(7) 0.0199(7) -0.0020(5) 0.0010(5) 0.0047(5)
C21 0.0472(11) 0.0261(9) 0.0543(13) 0.0108(8) -0.0130(10) -0.0033(9)
C22 0.0233(7) 0.0180(7) 0.0262(8) -0.0042(5) 0.0089(5) 0.0041(5)
C23 0.0554(13) 0.0355(10) 0.0334(10) -0.0085(9) 0.0226(9) 0.0000(8)
C24 0.0354(9) 0.0204(8) 0.0403(10) -0.0018(7) 0.0140(8) 0.0066(7)
C25 0.0306(10) 0.0392(11) 0.0518(11) 0.0009(8) 0.0025(9) 0.0116(9)
N1 0.0210(5) 0.0181(5) 0.0186(5) -0.0019(5) 0.0080(5) 0.0009(5)
N2 0.0141(5) 0.0194(5) 0.0268(5) 0.0006(4) 0.0080(5) 0.0035(5)
N3 0.0188(5) 0.0184(5) 0.0196(5) -0.0019(5) 0.0021(5) 0.0055(5)
O1 0.0261(5) 0.0223(5) 0.0194(5) -0.0050(4) 0.0105(4) 0.0020(4)
O2 0.0165(5) 0.0179(5) 0.0316(5) 0.0027(4) 0.0087(4) 0.0063(4)
O3 0.0175(5) 0.0184(5) 0.0231(5) -0.0025(4) -0.0001(4) 0.0046(4)
O4 0.0393(7) 0.0197(5) 0.0489(8) -0.0080(5) 0.0279(5) 0.0010(5)

loop_
_atom_type_symbol
_atom_type_description
_atom_type_scat_dispersion_real
_atom_type_scat_dispersion_imag
_atom_type_scat_source
C C 0.0033 0.0016 'International Tables Vol C Tables 4.2.6.8 and 6.1.1.4'
H H 0.0000 0.0000 'International Tables Vol C Tables 4.2.6.8 and 6.1.1.4'
N N 0.0061 0.0033 'International Tables Vol C Tables 4.2.6.8 and 6.1.1.4'
O O 0.0106 0.0060 'International Tables Vol C Tables 4.2.6.8 and 6.1.1.4'
B B 0.0013 0.0007 'International Tables Vol C Tables 4.2.6.8 and 6.1.1.4'
Zn Zn 0.2839 1.4301 'International Tables Vol C Tables 4.2.6.8 and 6.1.1.4'

loop_
_geom_angle_atom_site_label_1
_geom_angle_atom_site_label_2
_geom_angle_atom_site_label_3
_geom_angle
O4 Zn1 N3 122.59(6)
O4 Zn1 N1 112.75(5)
N3 Zn1 N1 91.29(5)
O4 Zn1 N2 135.37(5)
N3 Zn1 N2 92.83(5)
N1 Zn1 N2 90.36(5)
C13 B1 C1 111.47(12)
C13 B1 C8 113.83(12)
C1 B1 C8 106.78(11)
C13 B1 C3 118.96(12)
C1 B1 C3 103.55(11)
C8 B1 C3 100.95(11)
N3 C1 O3 115.56(12)
N3 C1 B1 124.90(12)
O3 C1 B1 119.46(12)
C20 C2 H1A 109.5
C20 C2 H1B 109.5
H1A C2 H1B 109.5
C20 C2 H1C 109.5
H1A C2 H1C 109.5
H1B C2 H1C 109.5
N1 C3 O1 114.75(13)
N1 C3 B1 121.34(12)
O1 C3 B1 123.90(12)
O1 C4 C5 104.58(12)
O1 C4 H4A 110.8
C5 C4 H4A 110.8
O1 C4 H4B 110.8
C5 C4 H4B 110.8
H4A C4 H4B 108.9
N1 C5 C6 110.43(13)
N1 C5 C7 106.85(13)
C6 C5 C7 111.82(15)
N1 C5 C4 100.63(12)
C6 C5 C4 113.78(14)
C7 C5 C4 112.53(14)
C5 C6 H6A 109.5
C5 C6 H6B 109.5
H6A C6 H6B 109.5
C5 C6 H6C 109.5
H6A C6 H6C 109.5
H6B C6 H6C 109.5
C5 C7 H7A 109.5
C5 C7 H7B 109.5
H7A C7 H7B 109.5
C5 C7 H7C 109.5
H7A C7 H7C 109.5
H7B C7 H7C 109.5
N2 C8 O2 115.26(12)
N2 C8 B1 125.39(12)
O2 C8 B1 119.03(12)
N2 C9 C12 110.90(13)
N2 C9 C10 108.27(13)
C12 C9 C10 111.94(14)
N2 C9 C11 101.47(12)
C12 C9 C11 112.57(13)
C10 C9 C11 111.15(14)
C9 C10 H10A 109.5
C9 C10 H10B 109.5
H10A C10 H10B 109.5
C9 C10 H10C 109.5
H10A C10 H10C 109.5
H10B C10 H10C 109.5
O2 C11 C9 104.95(12)
O2 C11 H11A 110.8
C9 C11 H11A 110.8
O2 C11 H11B 110.8
C9 C11 H11B 110.8
H11A C11 H11B 108.8
C9 C12 H12A 109.5
C9 C12 H12B 109.5
H12A C12 H12B 109.5
C9 C12 H12C 109.5
H12A C12 H12C 109.5
H12B C12 H12C 109.5
C14 C13 C18 116.08(13)
C14 C13 B1 124.47(13)
C18 C13 B1 119.35(13)
C15 C14 C13 122.03(15)
C15 C14 H14 119.0
C13 C14 H14 119.0
C16 C15 C14 120.39(16)
C16 C15 H15 119.8
C14 C15 H15 119.8
C15 C16 C17 119.24(15)
C15 C16 H16 120.4
C17 C16 H16 120.4
C16 C17 C18 119.78(16)
C16 C17 H17 120.1
C18 C17 H17 120.1
C17 C18 C13 122.47(15)
C17 C18 H18 118.8
C13 C18 H18 118.8
O3 C19 C20 105.09(12)
O3 C19 H19A 110.7
C20 C19 H19A 110.7
O3 C19 H19B 110.7
C20 C19 H19B 110.7
H19A C19 H19B 108.8
N3 C20 C21 109.33(13)
N3 C20 C2 108.97(14)
C21 C20 C2 111.59(17)
N3 C20 C19 101.84(11)
C21 C20 C19 113.00(15)
C2 C20 C19 111.59(14)
C20 C21 H21A 109.5
C20 C21 H21B 109.5
H21A C21 H21B 109.5
C20 C21 H21C 109.5
H21A C21 H21C 109.5
H21B C21 H21C 109.5
O4 C22 C25 109.86(14)
O4 C22 C24 107.39(13)
C25 C22 C24 109.34(14)
O4 C22 C23 111.22(13)
C25 C22 C23 109.63(16)
C24 C22 C23 109.35(14)
C22 C23 H23A 109.5
C22 C23 H23B 109.5
H23A C23 H23B 109.5
C22 C23 H23C 109.5
H23A C23 H23C 109.5
H23B C23 H23C 109.5
C22 C24 H24A 109.5
C22 C24 H24B 109.5
H24A C24 H24B 109.5
C22 C24 H24C 109.5
H24A C24 H24C 109.5
H24B C24 H24C 109.5
C22 C25 H25A 109.5
C22 C25 H25B 109.5
H25A C25 H25B 109.5
C22 C25 H25C 109.5
H25A C25 H25C 109.5
H25B C25 H25C 109.5
C3 N1 C5 110.22(12)
C3 N1 Zn1 117.18(10)
C5 N1 Zn1 132.46(9)
C8 N2 C9 109.41(12)
C8 N2 Zn1 113.20(10)
C9 N2 Zn1 134.36(10)
C1 N3 C20 110.08(12)
C1 N3 Zn1 114.31(10)
C20 N3 Zn1 134.93(9)
C3 O1 C4 106.05(11)
C8 O2 C11 106.97(11)
C1 O3 C19 106.95(11)
C22 O4 Zn1 132.29(10)

loop_
_geom_bond_atom_site_label_1
_geom_bond_atom_site_label_2
_geom_bond_distance
Zn1 O4 1.8348(11)
Zn1 N3 2.0408(11)
Zn1 N1 2.0518(11)
Zn1 N2 2.0631(11)
B1 C13 1.611(2)
B1 C1 1.634(2)
B1 C8 1.639(2)
B1 C3 1.647(2)
C1 N3 1.2833(18)
C1 O3 1.3504(17)
C2 C20 1.518(2)
C2 H1A 0.98
C2 H1B 0.98
C2 H1C 0.98
C3 N1 1.2815(18)
C3 O1 1.3591(17)
C4 O1 1.4630(18)
C4 C5 1.533(2)
C4 H4A 0.99
C4 H4B 0.99
C5 N1 1.481(2)
C5 C6 1.513(2)
C5 C7 1.526(2)
C6 H6A 0.98
C6 H6B 0.98
C6 H6C 0.98
C7 H7A 0.98
C7 H7B 0.98
C7 H7C 0.98
C8 N2 1.2884(18)
C8 O2 1.3533(17)
C9 N2 1.4870(18)
C9 C12 1.519(2)
C9 C10 1.524(2)
C9 C11 1.535(2)
C10 H10A 0.98
C10 H10B 0.98
C10 H10C 0.98
C11 O2 1.4526(18)
C11 H11A 0.99
C11 H11B 0.99
C12 H12A 0.98
C12 H12B 0.98
C12 H12C 0.98
C13 C14 1.394(2)
C13 C18 1.401(2)
C14 C15 1.392(2)
C14 H14 0.95
C15 C16 1.379(3)
C15 H15 0.95
C16 C17 1.386(3)
C16 H16 0.95
C17 C18 1.389(2)
C17 H17 0.95
C18 H18 0.95
C19 O3 1.4601(18)
C19 C20 1.538(2)
C19 H19A 0.99
C19 H19B 0.99
C20 N3 1.481(2)
C20 C21 1.513(2)
C21 H21A 0.98
C21 H21B 0.98
C21 H21C 0.98
C22 O4 1.3976(18)
C22 C25 1.523(2)
C22 C24 1.525(2)
C22 C23 1.528(2)
C23 H23A 0.98
C23 H23B 0.98
C23 H23C 0.98
C24 H24A 0.98
C24 H24B 0.98
C24 H24C 0.98
C25 H25A 0.98
C25 H25B 0.98
C25 H25C 0.98
